data_2020415
loop_
_publ_author_name
'Samigullin, Kamil'
'Soltani, Yashar'
'Lerner, Hans-Wolfram'
'Wagner, Matthias'
'Bolte, Michael'

_publ_section_title
;
 Conformational studies on heteroleptic trifluoromethyl-substituted
 phenylboranes
;
_journal_coeditor_code SK3617
_journal_issue 3
_journal_name_full 'Acta Crystallographica Section C'
_journal_page_first 189
_journal_page_last 197
_journal_paper_doi 10.1107/S2053229616002242
_journal_volume 72
_journal_year 2016
_chemical_formula_iupac 'C22 H11 B F12'
_chemical_formula_moiety 'C22 H11 B F12'
_chemical_formula_sum 'C22 H11 B F12'
_chemical_formula_weight 514.12
_chemical_name_systematic
;
[3,5-Bis(trifluoromethyl)phenyl]bis[2-(trifluoromethyl)phenyl]borane
;
_space_group_crystal_system orthorhombic
_space_group_IT_number 19
_space_group_name_Hall 'P 2ac 2ab'
_space_group_name_H-M_alt 'P 21 21 21'
_symmetry_space_group_name_Hall 'P 2ac 2ab'
_symmetry_space_group_name_H-M 'P 21 21 21'
_atom_sites_solution_hydrogens geom
_audit_creation_method SHELXL-2014/6
_cell_angle_alpha 90
_cell_angle_beta 90
_cell_angle_gamma 90
_cell_formula_units_Z 8
_cell_length_a 8.3748(6)
_cell_length_b 18.2499(9)
_cell_length_c 27.5695(14)
_cell_measurement_reflns_used 11281
_cell_measurement_temperature 173(2)
_cell_measurement_theta_max 24.1
_cell_measurement_theta_min 2.3
_cell_volume 4213.7(4)
_computing_cell_refinement
;
X-AREA (Stoe & Cie, 2001)
;
_computing_data_collection
;
X-AREA (Stoe & Cie, 2001)
;
_computing_data_reduction
;
X-AREA (Stoe & Cie, 2001)
;
_computing_molecular_graphics
;
XP in SHELXTL-Plus (Sheldrick, 2008)
;
_computing_publication_material
;
SHELXL2014 (Sheldrick, 2015) and publCIF (Westrip, 2010)
;
_computing_structure_refinement
;
SHELXL2014 (Sheldrick, 2015)
;
_computing_structure_solution
;
SHELXS (Sheldrick, 2008)
;
_diffrn_ambient_temperature 173(2)
_diffrn_measured_fraction_theta_full 0.999
_diffrn_measured_fraction_theta_max 0.999
_diffrn_measurement_device_type 'Stoe IPDS II two-circle'
_diffrn_measurement_method \w
_diffrn_radiation_type MoK\a
_diffrn_radiation_wavelength 0.71073
_diffrn_reflns_av_R_equivalents 0.1344
_diffrn_reflns_limit_h_max 9
_diffrn_reflns_limit_h_min -9
_diffrn_reflns_limit_k_max 21
_diffrn_reflns_limit_k_min -21
_diffrn_reflns_limit_l_max 32
_diffrn_reflns_limit_l_min -30
_diffrn_reflns_number 33823
_diffrn_reflns_theta_full 25.000
_diffrn_reflns_theta_max 25.027
_diffrn_reflns_theta_min 2.232
_exptl_absorpt_coefficient_mu 0.168
_exptl_absorpt_correction_T_max 1.000
_exptl_absorpt_correction_T_min 0.681
_exptl_absorpt_correction_type multi-scan
_exptl_absorpt_process_details
;
(X-AREA; Stoe & Cie, 2001)
;
_exptl_crystal_colour colourless
_exptl_crystal_density_diffrn 1.621
_exptl_crystal_description needle
_exptl_crystal_F_000 2048
_exptl_crystal_size_max 0.180
_exptl_crystal_size_mid 0.110
_exptl_crystal_size_min 0.080
_refine_diff_density_max 0.313
_refine_diff_density_min -0.213
_refine_ls_extinction_method none
_refine_ls_goodness_of_fit_ref 0.818
_refine_ls_hydrogen_treatment constr
_refine_ls_matrix_type full
_refine_ls_number_parameters 687
_refine_ls_number_reflns 7431
_refine_ls_number_restraints 72
_refine_ls_restrained_S_all 0.851
_refine_ls_R_factor_all 0.0954
_refine_ls_R_factor_gt 0.0480
_refine_ls_shift/su_max 0.000
_refine_ls_shift/su_mean 0.000
_refine_ls_structure_factor_coef Fsqd
_refine_ls_weighting_details 'w=1/[\s^2^(Fo^2^)+(0.0326P)^2^] where P=(Fo^2^+2Fc^2^)/3'
_refine_ls_weighting_scheme calc
_refine_ls_wR_factor_gt 0.0916
_refine_ls_wR_factor_ref 0.1052
_reflns_number_gt 4181
_reflns_number_total 7431
_reflns_threshold_expression 'I > 2\s(I)'
_cod_data_source_file sk3617sup1.cif
_cod_data_source_block I
_cod_depositor_comments 'Adding full bibliography for 2020415--2020419.cif.'
_cod_database_code 2020415
_cod_database_fobs_code 2020415
_shelx_space_group_comment
;
The symmetry employed for this shelxl refinement is uniquely defined
by the following loop, which should always be used as a source of
symmetry information in preference to the above space-group names.
They are only intended as comments.
;
_shelx_estimated_absorpt_t_min 0.970
_shelx_estimated_absorpt_t_max 0.987
_shelxl_version_number 2014/6

loop_
_space_group_symop_operation_xyz
'x, y, z'
'-x+1/2, -y, z+1/2'
'-x, y+1/2, -z+1/2'
'x+1/2, -y+1/2, -z'

loop_
_atom_site_type_symbol
_atom_site_label
_atom_site_fract_x
_atom_site_fract_y
_atom_site_fract_z
_atom_site_U_iso_or_equiv
_atom_site_adp_type
_atom_site_calc_flag
_atom_site_occupancy
_atom_site_disorder_assembly
_atom_site_disorder_group
B B1 0.5043(8) 0.5668(4) 0.5749(2) 0.0335(16) Uani d 1 . .
C C1 0.6798(7) 0.5330(3) 0.57467(19) 0.0351(14) Uani d 1 . .
C C2 0.8068(7) 0.5590(3) 0.6026(2) 0.0365(14) Uani d 1 . .
C C3 0.9523(7) 0.5237(4) 0.6041(2) 0.0464(17) Uani d 1 . .
H H3 1.0359 0.5423 0.6239 0.056 Uiso calc 1 . .
C C4 0.9760(8) 0.4611(4) 0.5768(3) 0.0547(19) Uani d 1 . .
H H4 1.0756 0.4363 0.5782 0.066 Uiso calc 1 . .
C C5 0.8562(8) 0.4345(4) 0.5476(2) 0.0565(19) Uani d 1 . .
H H5 0.8741 0.3917 0.5288 0.068 Uiso calc 1 . .
C C6 0.7089(7) 0.4697(4) 0.5454(2) 0.0435(16) Uani d 1 . .
H H6 0.6277 0.4516 0.5246 0.052 Uiso calc 1 . .
C C7 0.7873(7) 0.6282(4) 0.6299(2) 0.0430(16) Uani d 1 . .
C C11 0.4046(6) 0.5735(3) 0.6235(2) 0.0308(13) Uani d 1 . .
C C12 0.3723(6) 0.5162(3) 0.6560(2) 0.0351(15) Uani d 1 . .
C C13 0.2909(7) 0.5284(4) 0.6990(2) 0.0434(16) Uani d 1 . .
H H13 0.2702 0.4884 0.7202 0.052 Uiso calc 1 . .
C C14 0.2395(8) 0.5978(4) 0.7114(2) 0.0468(17) Uani d 1 . .
H H14 0.1870 0.6062 0.7415 0.056 Uiso calc 1 . .
C C15 0.2661(7) 0.6551(4) 0.6790(2) 0.0451(17) Uani d 1 . .
H H15 0.2279 0.7028 0.6864 0.054 Uiso calc 1 . .
C C16 0.3477(7) 0.6430(3) 0.6362(2) 0.0353(14) Uani d 1 . .
H H16 0.3658 0.6830 0.6148 0.042 Uiso calc 1 . .
C C17 0.4176(7) 0.4398(4) 0.6445(3) 0.0453(17) Uani d 1 . .
C C21 0.4311(6) 0.5956(3) 0.52674(19) 0.0280(13) Uani d 1 . .
C C22 0.5250(6) 0.6070(3) 0.4852(2) 0.0318(14) Uani d 1 . .
H H22 0.6349 0.5943 0.4860 0.038 Uiso calc 1 . .
C C23 0.4615(6) 0.6362(3) 0.4432(2) 0.0312(14) Uani d 1 . .
C C24 0.3010(7) 0.6580(3) 0.4414(2) 0.0311(13) Uani d 1 . .
H H24 0.2580 0.6800 0.4131 0.037 Uiso calc 1 . .
C C25 0.2069(6) 0.6467(3) 0.4819(2) 0.0299(13) Uani d 1 . .
C C26 0.2697(7) 0.6164(3) 0.5234(2) 0.0318(13) Uani d 1 . .
H H26 0.2020 0.6093 0.5507 0.038 Uiso calc 1 . .
C C27 0.5680(8) 0.6474(4) 0.4000(2) 0.0441(16) Uani d 1 . .
C C28 0.0328(7) 0.6656(4) 0.4797(2) 0.0394(15) Uani d 1 . .
F F71 0.9247(4) 0.6642(3) 0.63672(17) 0.0748(13) Uani d 1 . .
F F72 0.6899(4) 0.67658(19) 0.60676(13) 0.0487(9) Uani d 1 . .
F F73 0.7223(5) 0.6194(2) 0.67397(13) 0.0622(11) Uani d 1 . .
F F171 0.3299(5) 0.3890(2) 0.66718(16) 0.0691(12) Uani d 1 . .
F F172 0.5723(4) 0.4243(2) 0.65545(15) 0.0603(11) Uani d 1 . .
F F173 0.4045(4) 0.4245(2) 0.59652(14) 0.0525(10) Uani d 1 . .
F F271 0.4876(5) 0.6560(4) 0.35927(14) 0.0946(18) Uani d 1 . .
F F272 0.6622(5) 0.7056(2) 0.40495(16) 0.0731(13) Uani d 1 . .
F F273 0.6675(5) 0.5916(2) 0.39345(14) 0.0665(12) Uani d 1 . .
F F281 -0.0558(5) 0.6091(2) 0.46648(19) 0.0801(15) Uani d 1 . .
F F282 -0.0004(5) 0.7189(3) 0.44912(17) 0.0837(15) Uani d 1 . .
F F283 -0.0268(4) 0.6857(3) 0.52236(14) 0.0698(13) Uani d 1 . .
B B1A 0.4828(8) 0.1765(4) 0.6557(2) 0.0326(15) Uani d 1 . .
C C1A 0.3309(7) 0.1326(3) 0.67055(19) 0.0321(13) Uani d 1 . .
C C2A 0.1860(7) 0.1269(3) 0.6439(2) 0.0427(16) Uani d 1 . .
C C3A 0.0652(8) 0.0807(4) 0.6580(3) 0.060(2) Uani d 1 . .
H H3A -0.0300 0.0783 0.6393 0.072 Uiso calc 1 . .
C C4A 0.0807(9) 0.0380(4) 0.6986(3) 0.062(2) Uani d 1 . .
H H4A -0.0019 0.0048 0.7074 0.075 Uiso calc 1 . .
C C5A 0.2153(9) 0.0432(4) 0.7266(2) 0.0515(18) Uani d 1 . .
H H5A 0.2252 0.0145 0.7552 0.062 Uiso calc 1 . .
C C6A 0.3371(8) 0.0905(3) 0.7132(2) 0.0440(16) Uani d 1 . .
H H6A 0.4282 0.0945 0.7336 0.053 Uiso calc 1 . .
C C7A 0.1638(8) 0.1735(5) 0.5997(3) 0.0546(18) Uani d 1 . .
C C11A 0.5662(7) 0.1692(4) 0.6049(2) 0.0412(15) Uani d 1 . .
C C12A 0.6237(7) 0.1050(4) 0.5848(2) 0.0440(16) Uani d 1 . .
C C13A 0.6947(9) 0.1015(5) 0.5389(3) 0.067(2) Uani d 1 . .
H H13A 0.7354 0.0566 0.5265 0.080 Uiso calc 1 . .
C C14A 0.7037(10) 0.1651(5) 0.5123(3) 0.071(2) Uani d 1 . .
H H14A 0.7482 0.1637 0.4807 0.086 Uiso calc 1 . .
C C15A 0.6497(10) 0.2303(5) 0.5306(3) 0.069(2) Uani d 1 . .
H H15A 0.6573 0.2735 0.5115 0.082 Uiso calc 1 . .
C C16A 0.5854(8) 0.2339(4) 0.5757(2) 0.0494(18) Uani d 1 . .
H H16A 0.5524 0.2800 0.5882 0.059 Uiso calc 1 . .
C C17A 0.6158(8) 0.0381(4) 0.6140(3) 0.0543(19) Uani d 1 . .
C C21A 0.5600(7) 0.2312(3) 0.6926(2) 0.0303(13) Uani d 1 . .
C C22A 0.7176(7) 0.2543(3) 0.6882(2) 0.0349(14) Uani d 1 . .
H H22A 0.7807 0.2359 0.6623 0.042 Uiso calc 1 . .
C C23A 0.7847(7) 0.3034(3) 0.7206(2) 0.0357(14) Uani d 1 . .
C C24A 0.6943(7) 0.3317(3) 0.7587(2) 0.0369(14) Uani d 1 . .
H H24A 0.7397 0.3657 0.7808 0.044 Uiso calc 1 . .
C C25A 0.5374(7) 0.3096(3) 0.76356(19) 0.0315(14) Uani d 1 . .
C C26A 0.4724(7) 0.2598(3) 0.73191(19) 0.0301(13) Uani d 1 . .
H H26A 0.3654 0.2441 0.7366 0.036 Uiso calc 1 . .
C C27A 0.9560(8) 0.3247(5) 0.7149(3) 0.056(2) Uani d 1 . .
C C28A 0.4418(8) 0.3405(4) 0.8038(2) 0.0419(16) Uani d 1 . .
F F74 0.2225(6) 0.1411(3) 0.55924(14) 0.0775(13) Uani d 1 . .
F F75 0.0094(5) 0.1872(3) 0.59039(18) 0.0917(16) Uani d 1 . .
F F76 0.2366(5) 0.2385(2) 0.60244(14) 0.0641(11) Uani d 1 . .
F F174 0.7222(6) -0.0140(2) 0.6010(2) 0.0918(15) Uani d 1 . .
F F175 0.6464(5) 0.0501(2) 0.66182(15) 0.0592(11) Uani d 1 . .
F F176 0.4726(5) 0.0038(2) 0.61325(17) 0.0766(13) Uani d 1 . .
F F274 0.962(2) 0.3899(13) 0.6857(9) 0.111(8) Uani d 0.331(14) A 1
F F275 1.021(2) 0.3508(14) 0.7524(6) 0.075(6) Uani d 0.331(14) A 1
F F276 1.0451(18) 0.2804(10) 0.6974(9) 0.074(6) Uani d 0.331(14) A 1
F F277 1.0090(11) 0.3212(7) 0.6704(3) 0.093(4) Uani d 0.669(14) A 2
F F278 0.9931(12) 0.3878(5) 0.7333(5) 0.090(4) Uani d 0.669(14) A 2
F F279 1.0513(10) 0.2763(6) 0.7384(5) 0.117(4) Uani d 0.669(14) A 2
F F284 0.321(4) 0.382(2) 0.7883(15) 0.057(11) Uani d 0.17(2) B 1
F F285 0.383(6) 0.291(2) 0.8283(14) 0.065(12) Uani d 0.17(2) B 1
F F286 0.524(3) 0.392(2) 0.8302(14) 0.058(11) Uani d 0.17(2) B 1
F F287 0.3815(16) 0.4062(5) 0.7933(3) 0.079(3) Uani d 0.83(2) B 2
F F288 0.3133(11) 0.2990(5) 0.8151(3) 0.068(2) Uani d 0.83(2) B 2
F F289 0.5199(7) 0.3471(7) 0.8449(2) 0.069(3) Uani d 0.83(2) B 2

loop_
_atom_site_aniso_label
_atom_site_aniso_U_11
_atom_site_aniso_U_22
_atom_site_aniso_U_33
_atom_site_aniso_U_12
_atom_site_aniso_U_13
_atom_site_aniso_U_23
B1 0.033(4) 0.027(4) 0.041(4) -0.005(3) -0.008(3) -0.002(3)
C1 0.030(3) 0.047(4) 0.028(3) 0.001(3) -0.004(3) 0.009(3)
C2 0.031(3) 0.045(4) 0.033(3) 0.001(3) 0.003(3) 0.011(3)
C3 0.031(4) 0.060(5) 0.049(4) 0.005(3) -0.005(3) 0.013(4)
C4 0.031(4) 0.073(5) 0.060(5) 0.016(4) -0.002(3) 0.006(4)
C5 0.047(4) 0.066(5) 0.057(5) 0.014(4) 0.006(4) 0.002(4)
C6 0.030(3) 0.055(4) 0.045(4) 0.008(3) 0.003(3) -0.003(3)
C7 0.032(4) 0.055(4) 0.042(4) -0.007(3) -0.003(3) 0.005(3)
C11 0.022(3) 0.036(3) 0.035(3) -0.004(3) -0.007(2) 0.001(3)
C12 0.025(3) 0.047(4) 0.033(3) -0.003(3) -0.003(3) 0.007(3)
C13 0.043(4) 0.050(4) 0.037(4) -0.005(3) -0.002(3) 0.012(3)
C14 0.046(4) 0.065(5) 0.030(4) -0.011(3) 0.002(3) 0.002(3)
C15 0.041(4) 0.054(4) 0.040(4) -0.006(3) -0.002(3) -0.016(3)
C16 0.030(3) 0.035(4) 0.041(4) -0.001(3) 0.000(3) 0.000(3)
C17 0.036(4) 0.044(4) 0.056(5) -0.004(3) 0.000(3) 0.016(4)
C21 0.022(3) 0.030(3) 0.032(3) -0.004(2) -0.004(2) 0.000(3)
C22 0.019(3) 0.038(4) 0.038(3) 0.000(2) -0.007(3) 0.000(3)
C23 0.031(4) 0.034(3) 0.029(3) -0.008(3) 0.001(3) -0.002(3)
C24 0.029(3) 0.035(3) 0.029(3) -0.004(3) -0.004(3) 0.003(3)
C25 0.028(3) 0.030(3) 0.031(3) -0.003(3) -0.003(3) 0.000(3)
C26 0.030(3) 0.033(3) 0.032(3) -0.001(3) -0.003(3) -0.002(3)
C27 0.034(3) 0.057(5) 0.041(4) 0.001(3) -0.004(3) 0.002(3)
C28 0.034(4) 0.051(4) 0.033(3) 0.003(3) -0.002(3) 0.000(3)
F71 0.036(2) 0.081(3) 0.107(4) -0.008(2) -0.016(2) -0.028(3)
F72 0.049(2) 0.041(2) 0.056(2) -0.0013(17) -0.0056(19) 0.0029(18)
F73 0.077(3) 0.071(3) 0.039(2) 0.006(2) -0.002(2) -0.0022(19)
F171 0.067(3) 0.044(2) 0.096(3) -0.005(2) 0.016(2) 0.028(2)
F172 0.042(2) 0.058(2) 0.082(3) 0.0151(19) -0.009(2) 0.021(2)
F173 0.052(2) 0.039(2) 0.067(3) 0.0017(17) -0.002(2) -0.005(2)
F271 0.041(2) 0.207(6) 0.036(2) 0.011(3) 0.001(2) 0.027(3)
F272 0.071(3) 0.069(3) 0.079(3) -0.025(2) 0.036(2) 0.002(2)
F273 0.069(3) 0.073(3) 0.057(3) 0.019(2) 0.026(2) 0.001(2)
F281 0.033(2) 0.074(3) 0.133(4) -0.004(2) -0.011(2) -0.041(3)
F282 0.045(2) 0.110(4) 0.096(3) 0.030(2) 0.009(2) 0.066(3)
F283 0.045(2) 0.116(4) 0.049(2) 0.035(2) -0.0005(19) -0.017(2)
B1A 0.037(4) 0.028(4) 0.033(4) 0.008(3) -0.006(3) 0.002(3)
C1A 0.040(3) 0.030(3) 0.026(3) -0.002(3) 0.000(3) -0.004(3)
C2A 0.040(4) 0.056(4) 0.033(3) -0.004(3) 0.001(3) -0.010(3)
C3A 0.040(4) 0.081(6) 0.059(5) -0.016(4) -0.003(4) -0.019(4)
C4A 0.058(5) 0.055(5) 0.074(6) -0.028(4) 0.026(4) -0.015(4)
C5A 0.065(5) 0.045(4) 0.044(4) -0.016(4) 0.016(4) -0.009(3)
C6A 0.049(4) 0.047(4) 0.036(4) -0.006(3) 0.000(3) -0.009(3)
C7A 0.040(4) 0.077(5) 0.048(4) 0.007(4) -0.005(3) -0.011(4)
C11A 0.035(3) 0.053(4) 0.036(4) -0.002(3) -0.002(3) -0.014(3)
C12A 0.037(4) 0.052(4) 0.043(4) -0.006(3) 0.000(3) -0.009(3)
C13A 0.052(5) 0.092(6) 0.056(5) -0.018(4) 0.007(4) -0.030(5)
C14A 0.074(6) 0.094(7) 0.045(5) -0.029(5) 0.013(4) -0.013(5)
C15A 0.087(6) 0.071(6) 0.049(5) -0.019(5) -0.002(4) 0.010(4)
C16A 0.048(4) 0.068(5) 0.032(4) -0.014(4) 0.001(3) 0.001(3)
C17A 0.040(4) 0.052(5) 0.071(5) 0.001(4) 0.008(4) -0.019(4)
C21A 0.030(3) 0.030(3) 0.031(3) 0.001(3) 0.000(3) 0.005(3)
C22A 0.036(3) 0.037(4) 0.032(3) 0.002(3) 0.004(3) -0.002(3)
C23A 0.032(3) 0.033(3) 0.043(4) -0.003(3) 0.000(3) 0.003(3)
C24A 0.035(3) 0.042(4) 0.034(3) 0.001(3) -0.008(3) 0.003(3)
C25A 0.037(4) 0.033(4) 0.025(3) 0.003(3) -0.001(3) 0.002(3)
C26A 0.028(3) 0.036(3) 0.027(3) 0.001(3) 0.001(2) 0.001(3)
C27A 0.042(4) 0.063(6) 0.062(5) -0.011(4) 0.004(4) -0.014(4)
C28A 0.049(4) 0.042(4) 0.035(4) 0.002(3) -0.002(3) -0.003(3)
F74 0.085(3) 0.109(4) 0.038(2) 0.014(3) -0.007(2) -0.008(2)
F75 0.044(2) 0.142(5) 0.089(3) 0.012(3) -0.023(2) 0.011(3)
F76 0.062(3) 0.066(3) 0.064(3) 0.007(2) -0.005(2) 0.010(2)
F174 0.090(4) 0.059(3) 0.126(4) 0.021(3) 0.025(3) -0.025(3)
F175 0.063(2) 0.050(3) 0.065(3) 0.0087(19) 0.001(2) 0.004(2)
F176 0.076(3) 0.052(3) 0.102(4) -0.017(2) 0.002(3) -0.012(2)
F274 0.094(10) 0.110(12) 0.128(12) -0.021(8) -0.003(8) 0.057(9)
F275 0.055(8) 0.103(12) 0.066(8) -0.029(8) -0.015(6) -0.003(8)
F276 0.049(8) 0.067(9) 0.106(11) -0.007(6) 0.022(8) -0.028(8)
F277 0.067(5) 0.150(9) 0.061(5) -0.056(5) 0.027(4) -0.027(5)
F278 0.068(5) 0.065(5) 0.136(9) -0.030(4) 0.029(6) -0.040(6)
F279 0.050(5) 0.144(8) 0.158(9) 0.014(5) -0.019(5) 0.028(7)
F284 0.050(13) 0.066(15) 0.056(13) 0.011(10) 0.017(9) -0.003(10)
F285 0.071(16) 0.066(14) 0.059(14) 0.002(10) 0.018(10) 0.009(9)
F286 0.054(13) 0.061(15) 0.059(13) -0.008(9) 0.009(9) -0.024(10)
F287 0.116(7) 0.057(5) 0.065(4) 0.034(4) 0.021(4) 0.001(3)
F288 0.056(4) 0.082(4) 0.066(4) -0.011(4) 0.027(4) -0.028(3)
F289 0.063(4) 0.112(7) 0.033(3) 0.009(4) -0.006(2) -0.019(4)

loop_
_atom_type_symbol
_atom_type_description
_atom_type_scat_dispersion_real
_atom_type_scat_dispersion_imag
_atom_type_scat_source
C C 0.0033 0.0016 'International Tables Vol C Tables 4.2.6.8 and 6.1.1.4'
H H 0.0000 0.0000 'International Tables Vol C Tables 4.2.6.8 and 6.1.1.4'
B B 0.0013 0.0007 'International Tables Vol C Tables 4.2.6.8 and 6.1.1.4'
F F 0.0171 0.0103 'International Tables Vol C Tables 4.2.6.8 and 6.1.1.4'

loop_
_geom_angle_atom_site_label_1
_geom_angle_atom_site_label_2
_geom_angle_atom_site_label_3
_geom_angle
C21 B1 C11 119.2(5)
C21 B1 C1 119.4(5)
C11 B1 C1 121.4(5)
C2 C1 C6 117.1(5)
C2 C1 B1 124.6(5)
C6 C1 B1 118.2(5)
C3 C2 C1 122.1(6)
C3 C2 C7 118.8(6)
C1 C2 C7 119.1(5)
C2 C3 C4 119.8(6)
C2 C3 H3 120.1
C4 C3 H3 120.1
C5 C4 C3 120.4(6)
C5 C4 H4 119.8
C3 C4 H4 119.8
C4 C5 C6 120.6(7)
C4 C5 H5 119.7
C6 C5 H5 119.7
C5 C6 C1 119.9(6)
C5 C6 H6 120.0
C1 C6 H6 120.0
F71 C7 F73 106.2(5)
F71 C7 F72 105.3(5)
F73 C7 F72 105.0(5)
F71 C7 C2 113.3(5)
F73 C7 C2 113.8(5)
F72 C7 C2 112.5(5)
C16 C11 C12 116.7(5)
C16 C11 B1 117.5(5)
C12 C11 B1 125.7(5)
C13 C12 C11 121.4(6)
C13 C12 C17 117.4(6)
C11 C12 C17 121.1(5)
C14 C13 C12 120.9(6)
C14 C13 H13 119.6
C12 C13 H13 119.6
C13 C14 C15 118.6(6)
C13 C14 H14 120.7
C15 C14 H14 120.7
C16 C15 C14 120.5(6)
C16 C15 H15 119.8
C14 C15 H15 119.8
C15 C16 C11 121.8(6)
C15 C16 H16 119.1
C11 C16 H16 119.1
F171 C17 F173 105.6(5)
F171 C17 F172 106.0(5)
F173 C17 F172 104.6(5)
F171 C17 C12 114.4(5)
F173 C17 C12 112.5(5)
F172 C17 C12 113.1(5)
C22 C21 C26 116.4(5)
C22 C21 B1 121.7(5)
C26 C21 B1 121.7(5)
C23 C22 C21 121.7(5)
C23 C22 H22 119.2
C21 C22 H22 119.2
C22 C23 C24 120.5(5)
C22 C23 C27 119.3(5)
C24 C23 C27 120.1(5)
C25 C24 C23 118.4(5)
C25 C24 H24 120.8
C23 C24 H24 120.8
C26 C25 C24 120.9(5)
C26 C25 C28 119.7(5)
C24 C25 C28 119.3(5)
C25 C26 C21 121.9(5)
C25 C26 H26 119.0
C21 C26 H26 119.0
F271 C27 F273 107.2(6)
F271 C27 F272 107.2(6)
F273 C27 F272 104.8(5)
F271 C27 C23 112.9(5)
F273 C27 C23 112.1(5)
F272 C27 C23 112.2(5)
F282 C28 F281 106.3(5)
F282 C28 F283 106.4(5)
F281 C28 F283 104.4(5)
F282 C28 C25 113.6(5)
F281 C28 C25 112.2(5)
F283 C28 C25 113.2(5)
C1A B1A C21A 119.7(5)
C1A B1A C11A 123.6(5)
C21A B1A C11A 116.7(5)
C6A C1A C2A 115.0(5)
C6A C1A B1A 118.1(5)
C2A C1A B1A 126.8(5)
C3A C2A C1A 121.9(6)
C3A C2A C7A 119.1(6)
C1A C2A C7A 118.9(6)
C2A C3A C4A 120.6(7)
C2A C3A H3A 119.7
C4A C3A H3A 119.7
C5A C4A C3A 119.9(6)
C5A C4A H4A 120.0
C3A C4A H4A 120.0
C4A C5A C6A 119.9(7)
C4A C5A H5A 120.1
C6A C5A H5A 120.1
C5A C6A C1A 122.4(6)
C5A C6A H6A 118.8
C1A C6A H6A 118.8
F76 C7A F75 106.5(6)
F76 C7A F74 105.6(6)
F75 C7A F74 105.8(6)
F76 C7A C2A 113.7(6)
F75 C7A C2A 112.4(6)
F74 C7A C2A 112.1(6)
C12A C11A C16A 115.7(6)
C12A C11A B1A 125.6(6)
C16A C11A B1A 118.6(6)
C11A C12A C13A 123.2(7)
C11A C12A C17A 118.1(6)
C13A C12A C17A 118.6(7)
C14A C13A C12A 117.8(8)
C14A C13A H13A 121.1
C12A C13A H13A 121.1
C15A C14A C13A 121.3(7)
C15A C14A H14A 119.3
C13A C14A H14A 119.3
C16A C15A C14A 120.7(8)
C16A C15A H15A 119.6
C14A C15A H15A 119.6
C15A C16A C11A 121.1(7)
C15A C16A H16A 119.4
C11A C16A H16A 119.4
F174 C17A F176 104.7(6)
F174 C17A F175 104.2(6)
F176 C17A F175 104.8(6)
F174 C17A C12A 114.2(6)
F176 C17A C12A 114.7(6)
F175 C17A C12A 113.0(6)
C22A C21A C26A 116.8(5)
C22A C21A B1A 121.9(5)
C26A C21A B1A 121.3(5)
C23A C22A C21A 121.6(5)
C23A C22A H22A 119.2
C21A C22A H22A 119.2
C22A C23A C24A 120.4(5)
C22A C23A C27A 119.3(6)
C24A C23A C27A 120.3(6)
C25A C24A C23A 118.8(5)
C25A C24A H24A 120.6
C23A C24A H24A 120.6
C26A C25A C24A 120.6(5)
C26A C25A C28A 121.0(5)
C24A C25A C28A 118.5(5)
C25A C26A C21A 121.8(5)
C25A C26A H26A 119.1
C21A C26A H26A 119.1
F276 C27A F275 108.5(15)
F278 C27A F277 109.2(9)
F278 C27A F279 104.6(9)
F277 C27A F279 102.6(10)
F276 C27A F274 108.0(15)
F275 C27A F274 97.5(14)
F276 C27A C23A 117.6(10)
F275 C27A C23A 115.1(10)
F278 C27A C23A 114.8(7)
F277 C27A C23A 114.3(7)
F279 C27A C23A 110.2(7)
F274 C27A C23A 108.0(9)
F285 C28A F284 107(2)
F289 C28A F287 107.0(7)
F289 C28A F288 104.4(7)
F287 C28A F288 104.6(7)
F285 C28A F286 114(2)
F284 C28A F286 99(2)
F285 C28A C25A 110.5(18)
F289 C28A C25A 114.4(6)
F284 C28A C25A 112.7(17)
F287 C28A C25A 112.7(6)
F288 C28A C25A 112.9(6)
F286 C28A C25A 112.9(12)

loop_
_geom_bond_atom_site_label_1
_geom_bond_atom_site_label_2
_geom_bond_distance
B1 C21 1.555(9)
B1 C11 1.582(9)
B1 C1 1.594(9)
C1 C2 1.396(8)
C1 C6 1.430(9)
C2 C3 1.379(8)
C2 C7 1.479(9)
C3 C4 1.383(10)
C3 H3 0.9500
C4 C5 1.374(10)
C4 H4 0.9500
C5 C6 1.392(9)
C5 H5 0.9500
C6 H6 0.9500
C7 F71 1.338(7)
C7 F73 1.342(7)
C7 F72 1.360(7)
C11 C16 1.400(8)
C11 C12 1.403(8)
C12 C13 1.386(8)
C12 C17 1.479(9)
C13 C14 1.381(9)
C13 H13 0.9500
C14 C15 1.394(9)
C14 H14 0.9500
C15 C16 1.381(8)
C15 H15 0.9500
C16 H16 0.9500
C17 F171 1.338(7)
C17 F173 1.356(7)
C17 F172 1.360(7)
C21 C22 1.404(8)
C21 C26 1.407(7)
C22 C23 1.380(8)
C22 H22 0.9500
C23 C24 1.403(8)
C23 C27 1.503(9)
C24 C25 1.380(8)
C24 H24 0.9500
C25 C26 1.377(8)
C25 C28 1.499(8)
C26 H26 0.9500
C27 F271 1.318(7)
C27 F273 1.328(7)
C27 F272 1.331(7)
C28 F282 1.317(7)
C28 F281 1.320(7)
C28 F283 1.329(7)
B1A C1A 1.557(9)
B1A C21A 1.566(9)
B1A C11A 1.573(9)
C1A C6A 1.406(8)
C1A C2A 1.422(8)
C2A C3A 1.372(9)
C2A C7A 1.498(9)
C3A C4A 1.372(11)
C3A H3A 0.9500
C4A C5A 1.370(10)
C4A H4A 0.9500
C5A C6A 1.386(9)
C5A H5A 0.9500
C6A H6A 0.9500
C7A F76 1.337(8)
C7A F75 1.342(7)
C7A F74 1.356(8)
C11A C12A 1.383(9)
C11A C16A 1.438(9)
C12A C13A 1.400(9)
C12A C17A 1.463(9)
C13A C14A 1.375(11)
C13A H13A 0.9500
C14A C15A 1.370(12)
C14A H14A 0.9500
C15A C16A 1.356(10)
C15A H15A 0.9500
C16A H16A 0.9500
C17A F174 1.353(8)
C17A F176 1.353(8)
C17A F175 1.360(8)
C21A C22A 1.390(8)
C21A C26A 1.408(8)
C22A C23A 1.386(8)
C22A H22A 0.9500
C23A C24A 1.393(8)
C23A C27A 1.495(9)
C24A C25A 1.381(8)
C24A H24A 0.9500
C25A C26A 1.373(8)
C25A C28A 1.478(9)
C26A H26A 0.9500
C27A F276 1.202(16)
C27A F275 1.261(17)
C27A F278 1.295(10)
C27A F277 1.308(10)
C27A F279 1.355(12)
C27A F274 1.438(19)
C28A F285 1.23(4)
C28A F289 1.315(8)
C28A F284 1.33(4)
C28A F287 1.333(10)
C28A F288 1.353(9)
C28A F286 1.38(3)

loop_
_geom_torsion_atom_site_label_1
_geom_torsion_atom_site_label_2
_geom_torsion_atom_site_label_3
_geom_torsion_atom_site_label_4
_geom_torsion
C21 B1 C1 C2 121.8(6)
C11 B1 C1 C2 -56.6(8)
C21 B1 C1 C6 -61.0(8)
C11 B1 C1 C6 120.6(6)
C6 C1 C2 C3 -3.1(8)
B1 C1 C2 C3 174.2(6)
C6 C1 C2 C7 174.4(5)
B1 C1 C2 C7 -8.4(8)
C1 C2 C3 C4 1.0(10)
C7 C2 C3 C4 -176.5(6)
C2 C3 C4 C5 0.9(10)
C3 C4 C5 C6 -0.6(11)
C4 C5 C6 C1 -1.6(10)
C2 C1 C6 C5 3.4(9)
B1 C1 C6 C5 -174.1(6)
C3 C2 C7 F71 25.7(8)
C1 C2 C7 F71 -151.9(5)
C3 C2 C7 F73 -95.8(7)
C1 C2 C7 F73 86.7(7)
C3 C2 C7 F72 145.0(6)
C1 C2 C7 F72 -32.5(7)
C21 B1 C11 C16 -54.3(7)
C1 B1 C11 C16 124.2(6)
C21 B1 C11 C12 128.0(6)
C1 B1 C11 C12 -53.6(8)
C16 C11 C12 C13 -1.3(8)
B1 C11 C12 C13 176.5(5)
C16 C11 C12 C17 175.9(5)
B1 C11 C12 C17 -6.3(8)
C11 C12 C13 C14 -0.4(9)
C17 C12 C13 C14 -177.7(6)
C12 C13 C14 C15 2.2(9)
C13 C14 C15 C16 -2.4(9)
C14 C15 C16 C11 0.8(9)
C12 C11 C16 C15 1.1(8)
B1 C11 C16 C15 -176.9(5)
C13 C12 C17 F171 22.2(8)
C11 C12 C17 F171 -155.1(5)
C13 C12 C17 F173 142.6(5)
C11 C12 C17 F173 -34.7(7)
C13 C12 C17 F172 -99.2(6)
C11 C12 C17 F172 83.5(7)
C11 B1 C21 C22 165.0(5)
C1 B1 C21 C22 -13.5(8)
C11 B1 C21 C26 -10.6(8)
C1 B1 C21 C26 170.9(5)
C26 C21 C22 C23 -0.8(8)
B1 C21 C22 C23 -176.6(5)
C21 C22 C23 C24 2.3(8)
C21 C22 C23 C27 179.8(5)
C22 C23 C24 C25 -2.6(8)
C27 C23 C24 C25 179.9(5)
C23 C24 C25 C26 1.4(8)
C23 C24 C25 C28 -176.5(5)
C24 C25 C26 C21 0.1(8)
C28 C25 C26 C21 178.0(5)
C22 C21 C26 C25 -0.4(8)
B1 C21 C26 C25 175.4(5)
C22 C23 C27 F271 162.5(6)
C24 C23 C27 F271 -20.0(9)
C22 C23 C27 F273 41.3(8)
C24 C23 C27 F273 -141.2(6)
C22 C23 C27 F272 -76.3(7)
C24 C23 C27 F272 101.2(6)
C26 C25 C28 F282 153.5(6)
C24 C25 C28 F282 -28.6(8)
C26 C25 C28 F281 -85.9(7)
C24 C25 C28 F281 92.0(7)
C26 C25 C28 F283 32.0(8)
C24 C25 C28 F283 -150.1(6)
C21A B1A C1A C6A -54.8(8)
C11A B1A C1A C6A 125.2(6)
C21A B1A C1A C2A 129.0(6)
C11A B1A C1A C2A -51.0(9)
C6A C1A C2A C3A -3.0(9)
B1A C1A C2A C3A 173.3(6)
C6A C1A C2A C7A 176.0(5)
B1A C1A C2A C7A -7.7(9)
C1A C2A C3A C4A -0.1(11)
C7A C2A C3A C4A -179.1(7)
C2A C3A C4A C5A 2.4(11)
C3A C4A C5A C6A -1.4(10)
C4A C5A C6A C1A -2.0(10)
C2A C1A C6A C5A 4.0(9)
B1A C1A C6A C5A -172.6(6)
C3A C2A C7A F76 146.9(6)
C1A C2A C7A F76 -32.1(8)
C3A C2A C7A F75 25.7(9)
C1A C2A C7A F75 -153.3(6)
C3A C2A C7A F74 -93.4(8)
C1A C2A C7A F74 87.6(7)
C1A B1A C11A C12A -57.0(9)
C21A B1A C11A C12A 122.9(6)
C1A B1A C11A C16A 122.7(6)
C21A B1A C11A C16A -57.4(7)
C16A C11A C12A C13A -0.8(9)
B1A C11A C12A C13A 178.9(6)
C16A C11A C12A C17A 176.5(6)
B1A C11A C12A C17A -3.8(9)
C11A C12A C13A C14A -1.6(11)
C17A C12A C13A C14A -178.9(7)
C12A C13A C14A C15A 2.0(12)
C13A C14A C15A C16A -0.1(13)
C14A C15A C16A C11A -2.4(11)
C12A C11A C16A C15A 2.8(9)
B1A C11A C16A C15A -176.9(6)
C11A C12A C17A F174 -156.8(6)
C13A C12A C17A F174 20.7(9)
C11A C12A C17A F176 82.3(8)
C13A C12A C17A F176 -100.2(7)
C11A C12A C17A F175 -37.8(8)
C13A C12A C17A F175 139.7(6)
C1A B1A C21A C22A 159.7(5)
C11A B1A C21A C22A -20.2(8)
C1A B1A C21A C26A -20.5(8)
C11A B1A C21A C26A 159.6(5)
C26A C21A C22A C23A -0.5(8)
B1A C21A C22A C23A 179.3(5)
C21A C22A C23A C24A -0.7(9)
C21A C22A C23A C27A 178.3(6)
C22A C23A C24A C25A 0.5(8)
C27A C23A C24A C25A -178.5(6)
C23A C24A C25A C26A 0.9(8)
C23A C24A C25A C28A -179.5(5)
C24A C25A C26A C21A -2.1(8)
C28A C25A C26A C21A 178.2(6)
C22A C21A C26A C25A 1.9(8)
B1A C21A C26A C25A -177.9(5)
C22A C23A C27A F276 -29.9(18)
C24A C23A C27A F276 149.1(16)
C22A C23A C27A F275 -159.8(14)
C24A C23A C27A F275 19.2(16)
C22A C23A C27A F278 155.3(9)
C24A C23A C27A F278 -25.7(12)
C22A C23A C27A F277 27.9(12)
C24A C23A C27A F277 -153.1(9)
C22A C23A C27A F279 -87.0(10)
C24A C23A C27A F279 92.0(10)
C22A C23A C27A F274 92.6(14)
C24A C23A C27A F274 -88.4(14)
C26A C25A C28A F285 54(3)
C24A C25A C28A F285 -126(3)
C26A C25A C28A F289 139.5(8)
C24A C25A C28A F289 -40.2(10)
C26A C25A C28A F284 -66(2)
C24A C25A C28A F284 115(2)
C26A C25A C28A F287 -98.0(9)
C24A C25A C28A F287 82.4(9)
C26A C25A C28A F288 20.3(10)
C24A C25A C28A F288 -159.3(8)
C26A C25A C28A F286 -177(2)
C24A C25A C28A F286 4(2)
